data_4512077
loop_
_publ_author_name
'Knorr, Michael'
'Khatyr, Abderrahim'
'Dini Aleo, Ahmed'
'El Yaagoubi, Anass'
'Strohmann, Carsten'
'Kubicki, Marek M.'
'Rousselin, Yoann'
'Aly, Shawkat M.'
'Fortin, Daniel'
'Lapprand, Antony'
'Harvey, Pierre D.'

_publ_section_title
;
 Copper(I) Halides (X = Br, I) Coordinated to Bis(arylthio)methane
 Ligands: Aryl Substitution and Halide Effects on the Dimensionality,
 Cluster Size, and Luminescence Properties of the Coordination Polymers
;
_journal_issue 11
_journal_name_full 'Crystal Growth &amp; Design'
_journal_page_first 5373
_journal_paper_doi 10.1021/cg500905z
_journal_volume 14
_journal_year 2014
_chemical_formula_sum 'C30 H32 Cu4 I4 S4'
_chemical_formula_weight 1282.56
_chemical_name_systematic
; 
 ? 
;
_space_group_IT_number 29
_symmetry_cell_setting orthorhombic
_symmetry_space_group_name_Hall 'P 2c -2ac'
_symmetry_space_group_name_H-M 'P c a 21'
_atom_sites_solution_hydrogens geom
_atom_sites_solution_primary direct
_atom_sites_solution_secondary difmap
_audit_creation_method SHELXL-97
_cell_angle_alpha 90.00
_cell_angle_beta 90.00
_cell_angle_gamma 90.00
_cell_formula_units_Z 8
_cell_length_a 15.46176(17)
_cell_length_b 11.47353(13)
_cell_length_c 40.5252(5)
_cell_measurement_temperature 173(2)
_cell_volume 7189.21(14)
_computing_structure_refinement 'SHELXL-97 (Sheldrick, 1997)'
_computing_structure_solution 'SHELXS-97 (Sheldrick, 1990)'
_diffrn_ambient_temperature 173(2)
_diffrn_measured_fraction_theta_full 0.999
_diffrn_measured_fraction_theta_max 0.999
_diffrn_radiation_monochromator graphite
_diffrn_radiation_source 'fine-focus sealed tube'
_diffrn_radiation_type MoK\a
_diffrn_radiation_wavelength 0.71073
_diffrn_reflns_av_R_equivalents 0.0440
_diffrn_reflns_av_sigmaI/netI 0.0248
_diffrn_reflns_limit_h_max 19
_diffrn_reflns_limit_h_min -19
_diffrn_reflns_limit_k_max 14
_diffrn_reflns_limit_k_min -14
_diffrn_reflns_limit_l_max 51
_diffrn_reflns_limit_l_min -51
_diffrn_reflns_number 150955
_diffrn_reflns_theta_full 27.00
_diffrn_reflns_theta_max 27.00
_diffrn_reflns_theta_min 2.21
_exptl_absorpt_coefficient_mu 6.024
_exptl_absorpt_correction_T_max 0.5841
_exptl_absorpt_correction_T_min 0.3788
_exptl_absorpt_correction_type multi-scan
_exptl_crystal_density_diffrn 2.370
_exptl_crystal_density_method 'not measured'
_exptl_crystal_F_000 4832
_exptl_crystal_size_max 0.20
_exptl_crystal_size_mid 0.20
_exptl_crystal_size_min 0.10
_refine_diff_density_max 1.526
_refine_diff_density_min -0.848
_refine_diff_density_rms 0.121
_refine_ls_abs_structure_details 'Flack H D (1983), Acta Cryst. A39, 876-881'
_refine_ls_abs_structure_Flack 0.431(12)
_refine_ls_extinction_method none
_refine_ls_goodness_of_fit_ref 1.033
_refine_ls_hydrogen_treatment mixed
_refine_ls_matrix_type full
_refine_ls_number_parameters 765
_refine_ls_number_reflns 15696
_refine_ls_number_restraints 1
_refine_ls_restrained_S_all 1.033
_refine_ls_R_factor_all 0.0317
_refine_ls_R_factor_gt 0.0263
_refine_ls_shift/su_max 0.002
_refine_ls_shift/su_mean 0.000
_refine_ls_structure_factor_coef Fsqd
_refine_ls_weighting_details 'calc w=1/[\s^2^(Fo^2^)+(0.0366P)^2^+0.0000P] where P=(Fo^2^+2Fc^2^)/3'
_refine_ls_weighting_scheme calc
_refine_ls_wR_factor_gt 0.0630
_refine_ls_wR_factor_ref 0.0641
_reflns_number_gt 13665
_reflns_number_total 15696
_reflns_threshold_expression >2sigma(I)
_cod_data_source_file cg500905z_si_003.cif
_cod_data_source_block 0939_compound_5
_cod_depositor_comments 'Adding full bibliography for 4512075--4512092.cif.'
_cod_original_cell_volume 7189.20(14)
_cod_original_sg_symbol_H-M Pca21
_cod_database_code 4512077

loop_
_symmetry_equiv_pos_as_xyz
'x, y, z'
'-x, -y, z+1/2'
'-x+1/2, y, z+1/2'
'x+1/2, -y, z'

loop_
_atom_site_label
_atom_site_type_symbol
_atom_site_fract_x
_atom_site_fract_y
_atom_site_fract_z
_atom_site_U_iso_or_equiv
_atom_site_adp_type
_atom_site_occupancy
_atom_site_symmetry_multiplicity
_atom_site_calc_flag
_atom_site_refinement_flags
C1 C 0.9534(3) 1.2846(5) 0.43370(14) 0.0164(12) Uani 1 1 d .
C2 C 0.9508(3) 1.3604(5) 0.46049(16) 0.0224(13) Uani 1 1 d .
H2 H 0.9294 1.3358 0.4813 0.027 Uiso 1 1 calc R
C3 C 0.9804(4) 1.4721(5) 0.45569(17) 0.0268(14) Uani 1 1 d .
H3 H 0.9781 1.5258 0.4735 0.032 Uiso 1 1 calc R
C4 C 1.0134(4) 1.5085(5) 0.42580(16) 0.0246(13) Uani 1 1 d .
H4 H 1.0327 1.5866 0.4233 0.029 Uiso 1 1 calc R
C5 C 1.0185(3) 1.4324(5) 0.39962(15) 0.0220(13) Uani 1 1 d .
C6 C 0.9880(3) 1.3195(5) 0.40381(13) 0.0179(11) Uani 1 1 d .
H6 H 0.9909 1.2659 0.3860 0.021 Uiso 1 1 calc R
C7 C 1.0582(4) 1.4693(5) 0.36718(17) 0.0331(16) Uani 1 1 d .
H7A H 1.0500 1.4074 0.3508 0.050 Uiso 1 1 calc R
H7B H 1.1202 1.4835 0.3702 0.050 Uiso 1 1 calc R
H7C H 1.0302 1.5408 0.3594 0.050 Uiso 1 1 calc R
C8 C 0.7326(3) 1.3443(4) 0.43505(14) 0.0162(11) Uani 1 1 d .
C9 C 0.7098(3) 1.4127(5) 0.46145(17) 0.0256(13) Uani 1 1 d .
H9 H 0.6858 1.3787 0.4808 0.031 Uiso 1 1 calc R
C10 C 0.7222(4) 1.5322(5) 0.45946(17) 0.0284(14) Uani 1 1 d .
H10 H 0.7079 1.5805 0.4777 0.034 Uiso 1 1 calc R
C11 C 0.7550(4) 1.5808(5) 0.43124(16) 0.0256(14) Uani 1 1 d .
H11 H 0.7620 1.6630 0.4301 0.031 Uiso 1 1 calc R
C12 C 0.7780(3) 1.5144(5) 0.40461(15) 0.0220(12) Uani 1 1 d .
C13 C 0.7665(3) 1.3948(4) 0.40657(14) 0.0167(11) Uani 1 1 d .
H13 H 0.7820 1.3469 0.3884 0.020 Uiso 1 1 calc R
C14 C 0.8148(4) 1.5680(5) 0.37364(17) 0.0314(15) Uani 1 1 d .
H14A H 0.8596 1.6247 0.3796 0.047 Uiso 1 1 calc R
H14B H 0.7686 1.6074 0.3614 0.047 Uiso 1 1 calc R
H14C H 0.8402 1.5068 0.3598 0.047 Uiso 1 1 calc R
C15 C 0.8171(3) 1.1467(4) 0.45908(16) 0.0199(12) Uani 1 1 d .
H15A H 0.8253 1.2022 0.4775 0.024 Uiso 1 1 calc R
H15B H 0.8058 1.0692 0.4689 0.024 Uiso 1 1 calc R
C16 C 0.8922(3) 0.6493(5) 0.56027(15) 0.0214(12) Uani 1 1 d .
C17 C 0.8602(4) 0.5851(5) 0.53415(17) 0.0282(13) Uani 1 1 d .
H17 H 0.8440 0.6222 0.5141 0.034 Uiso 1 1 calc R
C18 C 0.8521(4) 0.4656(6) 0.53769(18) 0.0302(15) Uani 1 1 d .
H18 H 0.8284 0.4202 0.5203 0.036 Uiso 1 1 calc R
C19 C 0.8782(4) 0.4132(5) 0.56627(18) 0.0309(15) Uani 1 1 d .
H19 H 0.8722 0.3311 0.5683 0.037 Uiso 1 1 calc R
C20 C 0.9131(4) 0.4756(6) 0.59232(18) 0.0273(15) Uani 1 1 d .
C21 C 0.9181(4) 0.5964(5) 0.58891(17) 0.0256(14) Uani 1 1 d .
H21 H 0.9397 0.6423 0.6066 0.031 Uiso 1 1 calc R
C22 C 0.9459(4) 0.4179(6) 0.6227(2) 0.046(2) Uani 1 1 d .
H22A H 0.9993 0.3756 0.6176 0.069 Uiso 1 1 calc R
H22B H 0.9023 0.3631 0.6309 0.069 Uiso 1 1 calc R
H22C H 0.9577 0.4769 0.6396 0.069 Uiso 1 1 calc R
C23 C 0.6735(3) 0.7002(4) 0.56456(15) 0.0164(12) Uani 1 1 d .
C24 C 0.6263(3) 0.6497(5) 0.53906(15) 0.0208(12) Uani 1 1 d .
H24 H 0.6110 0.6937 0.5201 0.025 Uiso 1 1 calc R
C25 C 0.6023(4) 0.5348(5) 0.54191(16) 0.0242(13) Uani 1 1 d .
H25 H 0.5691 0.4992 0.5249 0.029 Uiso 1 1 calc R
C26 C 0.6263(4) 0.4703(5) 0.56955(17) 0.0276(14) Uani 1 1 d .
H26 H 0.6112 0.3901 0.5707 0.033 Uiso 1 1 calc R
C27 C 0.6722(4) 0.5209(5) 0.59551(16) 0.0225(13) Uani 1 1 d .
C28 C 0.6950(3) 0.6364(5) 0.59244(16) 0.0211(13) Uani 1 1 d .
H28 H 0.7261 0.6732 0.6098 0.025 Uiso 1 1 calc R
C29 C 0.6977(4) 0.4504(5) 0.62488(18) 0.0339(16) Uani 1 1 d .
H29A H 0.6490 0.4459 0.6403 0.051 Uiso 1 1 calc R
H29B H 0.7471 0.4873 0.6358 0.051 Uiso 1 1 calc R
H29C H 0.7138 0.3716 0.6178 0.051 Uiso 1 1 calc R
C30 C 0.8020(3) 0.8474(4) 0.53846(16) 0.0190(12) Uani 1 1 d .
H30A H 0.8108 0.9262 0.5291 0.023 Uiso 1 1 calc R
H30B H 0.7938 0.7932 0.5197 0.023 Uiso 1 1 calc R
C31 C 0.9426(3) 0.8011(5) 0.18334(15) 0.0194(12) Uani 1 1 d .
C32 C 0.9882(3) 0.8523(5) 0.20886(16) 0.0228(12) Uani 1 1 d .
H32 H 1.0022 0.8090 0.2281 0.027 Uiso 1 1 calc R
C33 C 1.0127(4) 0.9663(5) 0.20593(17) 0.0259(14) Uani 1 1 d .
H33 H 1.0429 1.0031 0.2235 0.031 Uiso 1 1 calc R
C34 C 0.9943(4) 1.0275(5) 0.17801(15) 0.0240(13) Uani 1 1 d .
H34 H 1.0121 1.1066 0.1765 0.029 Uiso 1 1 calc R
C35 C 0.9510(3) 0.9782(5) 0.15209(17) 0.0230(14) Uani 1 1 d .
C36 C 0.9240(3) 0.8634(5) 0.15476(15) 0.0197(12) Uani 1 1 d .
H36 H 0.8930 0.8277 0.1372 0.024 Uiso 1 1 calc R
C37 C 0.9303(4) 1.0473(5) 0.12104(17) 0.0328(15) Uani 1 1 d .
H37A H 0.9650 1.1188 0.1207 0.049 Uiso 1 1 calc R
H37B H 0.8687 1.0674 0.1208 0.049 Uiso 1 1 calc R
H37C H 0.9440 1.0001 0.1016 0.049 Uiso 1 1 calc R
C38 C 0.7220(3) 0.8548(5) 0.18441(15) 0.0195(12) Uani 1 1 d .
C39 C 0.7509(4) 0.9218(5) 0.21102(17) 0.0237(13) Uani 1 1 d .
H39 H 0.7642 0.8873 0.2317 0.028 Uiso 1 1 calc R
C40 C 0.7594(4) 1.0407(5) 0.20591(16) 0.0262(13) Uani 1 1 d .
H40 H 0.7807 1.0880 0.2234 0.031 Uiso 1 1 calc R
C41 C 0.7381(4) 1.0920(5) 0.17669(17) 0.0287(15) Uani 1 1 d .
H41 H 0.7462 1.1734 0.1738 0.034 Uiso 1 1 calc R
C42 C 0.7051(3) 1.0258(5) 0.15138(16) 0.0241(13) Uani 1 1 d .
C43 C 0.6990(3) 0.9065(5) 0.15519(16) 0.0217(13) Uani 1 1 d .
H43 H 0.6786 0.8599 0.1374 0.026 Uiso 1 1 calc R
C44 C 0.6767(5) 1.0832(5) 0.11939(18) 0.0356(16) Uani 1 1 d .
H44A H 0.7184 1.1438 0.1133 0.053 Uiso 1 1 calc R
H44B H 0.6195 1.1184 0.1224 0.053 Uiso 1 1 calc R
H44C H 0.6739 1.0245 0.1019 0.053 Uiso 1 1 calc R
C45 C 0.8104(3) 0.6572(5) 0.20974(15) 0.0194(12) Uani 1 1 d .
H45A H 0.8186 0.7124 0.2282 0.023 Uiso 1 1 calc R
H45B H 0.8004 0.5790 0.2194 0.023 Uiso 1 1 calc R
C46 C 0.8790(3) 0.1548(4) 0.31132(14) 0.0167(11) Uani 1 1 d .
C47 C 0.9023(3) 0.0850(5) 0.28413(15) 0.0200(11) Uani 1 1 d .
H47 H 0.9258 0.1189 0.2647 0.024 Uiso 1 1 calc R
C48 C 0.8903(4) -0.0327(5) 0.28639(17) 0.0252(13) Uani 1 1 d .
H48 H 0.9053 -0.0813 0.2683 0.030 Uiso 1 1 calc R
C49 C 0.8563(4) -0.0821(5) 0.31490(16) 0.0275(14) Uani 1 1 d .
H49 H 0.8480 -0.1641 0.3157 0.033 Uiso 1 1 calc R
C50 C 0.8340(3) -0.0157(5) 0.34205(15) 0.0226(12) Uani 1 1 d .
C51 C 0.8465(3) 0.1052(5) 0.33974(15) 0.0205(12) Uani 1 1 d .
H51 H 0.8324 0.1535 0.3580 0.025 Uiso 1 1 calc R
C52 C 0.7982(4) -0.0688(5) 0.37285(17) 0.0314(15) Uani 1 1 d .
H52A H 0.8458 -0.0887 0.3878 0.047 Uiso 1 1 calc R
H52B H 0.7659 -0.1395 0.3673 0.047 Uiso 1 1 calc R
H52C H 0.7596 -0.0130 0.3837 0.047 Uiso 1 1 calc R
C53 C 0.6593(3) 0.2163(5) 0.31297(15) 0.0161(12) Uani 1 1 d .
C54 C 0.6611(3) 0.1415(5) 0.28656(16) 0.0213(12) Uani 1 1 d .
H54 H 0.6813 0.1675 0.2657 0.026 Uiso 1 1 calc R
C55 C 0.6332(4) 0.0277(5) 0.29053(15) 0.0235(13) Uani 1 1 d .
H55 H 0.6370 -0.0262 0.2728 0.028 Uiso 1 1 calc R
C56 C 0.5993(4) -0.0066(5) 0.32086(16) 0.0248(13) Uani 1 1 d .
H56 H 0.5797 -0.0845 0.3235 0.030 Uiso 1 1 calc R
C57 C 0.5936(4) 0.0695(5) 0.34722(16) 0.0245(13) Uani 1 1 d .
C58 C 0.6259(3) 0.1820(5) 0.34307(14) 0.0195(12) Uani 1 1 d .
H58 H 0.6249 0.2353 0.3610 0.023 Uiso 1 1 calc R
C59 C 0.5556(4) 0.0322(5) 0.37907(16) 0.0337(16) Uani 1 1 d .
H59A H 0.6015 0.0256 0.3957 0.050 Uiso 1 1 calc R
H59B H 0.5273 -0.0436 0.3763 0.050 Uiso 1 1 calc R
H59C H 0.5130 0.0899 0.3863 0.050 Uiso 1 1 calc R
C60 C 0.7951(3) 0.3531(4) 0.28657(15) 0.0175(11) Uani 1 1 d .
H60A H 0.8065 0.4302 0.2765 0.021 Uiso 1 1 calc R
H60B H 0.7860 0.2968 0.2684 0.021 Uiso 1 1 calc R
Cu1 Cu 1.11970(4) 0.87619(6) 0.47358(2) 0.02338(17) Uani 1 1 d .
Cu2 Cu 1.00310(4) 0.87640(6) 0.523616(19) 0.02277(17) Uani 1 1 d .
Cu3 Cu 1.00239(4) 1.04309(6) 0.474625(18) 0.02088(15) Uani 1 1 d .
Cu4 Cu 1.11803(4) 1.05236(6) 0.524318(19) 0.02145(16) Uani 1 1 d .
Cu5 Cu 1.10995(4) 0.37271(6) 0.222622(19) 0.02335(17) Uani 1 1 d .
Cu6 Cu 0.99308(4) 0.37471(6) 0.272239(19) 0.02282(16) Uani 1 1 d .
Cu7 Cu 0.99505(4) 0.55188(6) 0.222628(19) 0.02199(16) Uani 1 1 d .
Cu8 Cu 1.11116(4) 0.54093(6) 0.272306(18) 0.02094(15) Uani 1 1 d .
I1 I 0.95814(2) 0.81990(3) 0.462460(9) 0.02019(9) Uani 1 1 d .
I2 I 1.16155(2) 1.10938(3) 0.462458(9) 0.01866(8) Uani 1 1 d .
I3 I 1.16656(2) 0.83333(3) 0.536065(9) 0.01966(8) Uani 1 1 d .
I4 I 0.95606(2) 1.10560(3) 0.535344(10) 0.01921(9) Uani 1 1 d .
I5 I 1.15413(2) 0.31769(3) 0.284266(10) 0.02013(8) Uani 1 1 d .
I6 I 0.94678(2) 0.33332(3) 0.209576(9) 0.02037(9) Uani 1 1 d .
I7 I 1.15829(2) 0.60170(3) 0.211661(9) 0.01930(9) Uani 1 1 d .
I8 I 0.95194(2) 0.60793(3) 0.284463(9) 0.01866(8) Uani 1 1 d .
S1 S 0.91671(8) 1.13842(12) 0.43652(4) 0.0177(3) Uani 1 1 d .
S2 S 0.72186(8) 1.19031(11) 0.43651(4) 0.0174(3) Uani 1 1 d .
S3 S 0.89979(8) 0.80587(12) 0.55988(4) 0.0208(3) Uani 1 1 d .
S4 S 0.70361(8) 0.84922(11) 0.56218(4) 0.0176(3) Uani 1 1 d .
S5 S 0.90930(8) 0.65276(11) 0.18555(4) 0.0185(3) Uani 1 1 d .
S6 S 0.71364(8) 0.70015(12) 0.18682(4) 0.0189(3) Uani 1 1 d .
S7 S 0.89120(8) 0.30876(12) 0.30975(4) 0.0178(3) Uani 1 1 d .
S8 S 0.69662(8) 0.36275(11) 0.31027(4) 0.0175(3) Uani 1 1 d .

loop_
_atom_site_aniso_label
_atom_site_aniso_U_11
_atom_site_aniso_U_22
_atom_site_aniso_U_33
_atom_site_aniso_U_23
_atom_site_aniso_U_13
_atom_site_aniso_U_12
C1 0.014(3) 0.017(3) 0.018(3) 0.003(2) -0.003(2) -0.002(2)
C2 0.020(3) 0.029(3) 0.018(3) 0.002(3) 0.002(2) 0.005(2)
C3 0.032(3) 0.026(3) 0.022(4) 0.001(3) -0.002(3) -0.006(3)
C4 0.024(3) 0.019(3) 0.030(4) 0.002(3) -0.004(3) -0.003(2)
C5 0.018(3) 0.027(3) 0.021(3) 0.006(3) -0.001(2) 0.000(2)
C6 0.013(2) 0.027(3) 0.013(3) 0.001(2) 0.001(2) 0.002(2)
C7 0.033(4) 0.038(4) 0.028(4) 0.006(3) 0.004(3) -0.008(3)
C8 0.014(3) 0.018(3) 0.017(3) 0.000(2) -0.003(2) 0.001(2)
C9 0.021(3) 0.025(3) 0.032(4) -0.001(3) 0.003(3) -0.001(2)
C10 0.032(3) 0.022(3) 0.031(4) -0.007(3) 0.009(3) 0.005(3)
C11 0.027(3) 0.016(3) 0.034(4) 0.001(3) 0.000(3) 0.003(2)
C12 0.016(3) 0.027(3) 0.024(3) 0.005(2) -0.003(2) 0.003(2)
C13 0.019(3) 0.017(3) 0.014(3) -0.001(2) -0.003(2) 0.005(2)
C14 0.039(4) 0.020(3) 0.035(4) 0.015(3) 0.010(3) -0.001(3)
C15 0.012(2) 0.018(3) 0.030(4) -0.002(2) -0.003(2) -0.001(2)
C16 0.014(3) 0.028(3) 0.022(3) 0.005(2) 0.003(2) 0.004(2)
C17 0.033(3) 0.031(3) 0.022(3) 0.006(3) 0.006(3) 0.001(3)
C18 0.032(3) 0.033(3) 0.026(4) -0.009(3) 0.004(3) 0.001(3)
C19 0.029(3) 0.023(3) 0.041(4) 0.006(3) 0.012(3) 0.005(3)
C20 0.020(3) 0.027(3) 0.035(4) 0.008(3) 0.005(3) 0.004(2)
C21 0.021(3) 0.026(3) 0.030(4) 0.003(3) 0.001(2) -0.001(2)
C22 0.035(4) 0.046(4) 0.057(5) 0.021(4) -0.010(3) 0.007(3)
C23 0.010(2) 0.013(3) 0.026(3) -0.005(2) 0.005(2) -0.004(2)
C24 0.019(3) 0.024(3) 0.019(3) -0.008(2) 0.002(2) 0.006(2)
C25 0.025(3) 0.019(3) 0.029(4) -0.006(3) 0.001(3) -0.004(2)
C26 0.025(3) 0.015(3) 0.043(4) -0.002(3) 0.014(3) -0.001(2)
C27 0.026(3) 0.018(3) 0.023(4) 0.005(3) 0.011(2) -0.001(2)
C28 0.018(3) 0.022(3) 0.023(4) -0.005(3) 0.002(2) 0.003(2)
C29 0.044(4) 0.022(3) 0.036(4) 0.008(3) 0.010(3) 0.004(3)
C30 0.014(2) 0.016(2) 0.027(4) 0.004(2) -0.001(2) 0.004(2)
C31 0.015(3) 0.015(3) 0.028(3) 0.000(2) 0.003(2) 0.001(2)
C32 0.021(3) 0.023(3) 0.025(3) 0.001(2) 0.003(2) 0.003(2)
C33 0.024(3) 0.026(3) 0.027(4) -0.009(3) 0.001(3) -0.001(2)
C34 0.024(3) 0.019(3) 0.029(4) -0.001(3) 0.003(2) -0.004(2)
C35 0.024(3) 0.020(3) 0.024(4) 0.004(3) 0.011(2) 0.004(2)
C36 0.018(3) 0.021(3) 0.020(3) -0.002(2) 0.006(2) -0.002(2)
C37 0.043(4) 0.022(3) 0.033(4) 0.003(3) 0.010(3) 0.001(3)
C38 0.013(2) 0.020(3) 0.026(3) 0.000(2) 0.007(2) 0.002(2)
C39 0.020(3) 0.028(3) 0.023(3) -0.003(3) 0.002(2) 0.001(2)
C40 0.032(3) 0.029(3) 0.018(4) -0.012(3) 0.004(2) -0.001(3)
C41 0.030(3) 0.018(3) 0.038(4) 0.006(3) 0.012(3) 0.004(2)
C42 0.018(3) 0.026(3) 0.028(4) 0.006(3) 0.004(2) 0.006(2)
C43 0.015(3) 0.032(3) 0.018(4) 0.002(3) 0.003(2) 0.007(3)
C44 0.052(4) 0.028(3) 0.027(4) 0.011(3) -0.003(3) 0.003(3)
C45 0.011(2) 0.028(3) 0.019(3) 0.010(2) 0.002(2) -0.001(2)
C46 0.010(2) 0.017(3) 0.023(3) -0.001(2) -0.001(2) 0.003(2)
C47 0.021(3) 0.028(3) 0.011(3) 0.001(2) 0.000(2) 0.000(2)
C48 0.030(3) 0.024(3) 0.021(3) -0.004(3) -0.003(3) 0.003(2)
C49 0.031(3) 0.018(3) 0.033(4) -0.001(3) -0.001(3) 0.003(2)
C50 0.021(3) 0.020(3) 0.026(3) 0.001(2) -0.002(2) 0.001(2)
C51 0.017(3) 0.024(3) 0.021(3) 0.000(2) -0.002(2) 0.001(2)
C52 0.036(4) 0.026(3) 0.032(4) 0.011(3) 0.000(3) -0.001(3)
C53 0.004(2) 0.017(3) 0.027(3) 0.000(2) 0.002(2) -0.0016(19)
C54 0.022(3) 0.023(3) 0.018(3) 0.004(3) 0.004(2) 0.000(2)
C55 0.030(3) 0.017(3) 0.023(4) -0.007(3) 0.002(3) 0.001(2)
C56 0.024(3) 0.021(3) 0.030(4) 0.006(3) -0.001(3) -0.007(2)
C57 0.018(3) 0.028(3) 0.028(4) 0.006(3) -0.004(2) -0.004(2)
C58 0.014(2) 0.021(3) 0.023(3) -0.004(2) 0.003(2) -0.004(2)
C59 0.033(4) 0.044(4) 0.023(4) 0.006(3) 0.001(3) -0.015(3)
C60 0.008(2) 0.023(3) 0.021(3) 0.007(2) 0.004(2) 0.005(2)
Cu1 0.0151(3) 0.0238(4) 0.0313(5) -0.0029(3) 0.0024(3) 0.0044(3)
Cu2 0.0168(3) 0.0242(4) 0.0273(5) 0.0023(3) 0.0037(3) -0.0023(3)
Cu3 0.0162(3) 0.0198(3) 0.0266(4) 0.0027(3) 0.0005(3) 0.0025(3)
Cu4 0.0170(3) 0.0187(3) 0.0286(4) -0.0015(3) -0.0007(3) -0.0028(3)
Cu5 0.0157(3) 0.0271(4) 0.0272(4) -0.0040(3) 0.0019(3) 0.0038(3)
Cu6 0.0166(3) 0.0271(4) 0.0248(4) 0.0008(3) 0.0031(3) -0.0027(3)
Cu7 0.0171(3) 0.0212(4) 0.0277(4) 0.0018(3) -0.0002(3) 0.0017(3)
Cu8 0.0169(3) 0.0194(3) 0.0265(4) -0.0017(3) 0.0001(3) -0.0030(3)
I1 0.01800(17) 0.01724(18) 0.0253(2) -0.00157(17) -0.00039(15) -0.00337(13)
I2 0.01657(17) 0.01724(18) 0.0222(2) 0.00035(16) 0.00287(14) -0.00243(12)
I3 0.01815(17) 0.01748(17) 0.0234(2) 0.00107(17) -0.00047(15) 0.00209(13)
I4 0.01550(16) 0.01807(18) 0.0241(2) -0.00140(16) 0.00371(15) 0.00118(12)
I5 0.01789(17) 0.01856(18) 0.0239(2) 0.00180(17) 0.00024(15) 0.00343(13)
I6 0.01717(17) 0.01907(18) 0.0249(2) -0.00208(17) -0.00168(15) -0.00215(13)
I7 0.01543(17) 0.02021(19) 0.0223(2) 0.00137(16) 0.00297(14) -0.00149(13)
I8 0.01589(17) 0.01757(18) 0.0225(2) -0.00010(16) 0.00338(15) 0.00218(13)
S1 0.0137(6) 0.0157(6) 0.0236(8) 0.0001(6) 0.0020(5) 0.0013(5)
S2 0.0148(6) 0.0168(6) 0.0206(8) 0.0003(6) -0.0011(5) 0.0008(5)
S3 0.0156(6) 0.0223(7) 0.0244(8) 0.0036(6) 0.0006(6) 0.0021(6)
S4 0.0155(6) 0.0153(6) 0.0220(8) 0.0009(6) 0.0018(5) -0.0002(5)
S5 0.0145(6) 0.0170(6) 0.0240(8) 0.0000(6) 0.0025(5) 0.0009(5)
S6 0.0141(6) 0.0204(6) 0.0222(8) 0.0039(6) -0.0001(6) -0.0002(5)
S7 0.0142(6) 0.0188(7) 0.0203(8) 0.0017(6) -0.0011(5) 0.0007(5)
S8 0.0147(6) 0.0157(6) 0.0221(8) 0.0004(6) 0.0014(5) 0.0003(5)

loop_
_atom_type_symbol
_atom_type_description
_atom_type_scat_dispersion_real
_atom_type_scat_dispersion_imag
_atom_type_scat_source
C C 0.0033 0.0016 'International Tables Vol C Tables 4.2.6.8 and 6.1.1.4'
H H 0.0000 0.0000 'International Tables Vol C Tables 4.2.6.8 and 6.1.1.4'
S S 0.1246 0.1234 'International Tables Vol C Tables 4.2.6.8 and 6.1.1.4'
Cu Cu 0.3201 1.2651 'International Tables Vol C Tables 4.2.6.8 and 6.1.1.4'
I I -0.4742 1.8119 'International Tables Vol C Tables 4.2.6.8 and 6.1.1.4'

loop_
_geom_angle_atom_site_label_1
_geom_angle_atom_site_label_2
_geom_angle_atom_site_label_3
_geom_angle
_geom_angle_site_symmetry_1
_geom_angle_site_symmetry_3
C6 C1 C2 120.9(5) . .
C6 C1 S1 117.0(4) . .
C2 C1 S1 122.1(4) . .
C3 C2 C1 117.6(6) . .
C2 C3 C4 122.0(6) . .
C5 C4 C3 120.4(5) . .
C4 C5 C6 118.5(5) . .
C4 C5 C7 121.1(5) . .
C6 C5 C7 120.4(5) . .
C1 C6 C5 120.6(5) . .
C9 C8 C13 120.3(5) . .
C9 C8 S2 121.3(5) . .
C13 C8 S2 118.5(4) . .
C8 C9 C10 119.0(6) . .
C11 C10 C9 120.1(6) . .
C12 C11 C10 121.9(5) . .
C11 C12 C13 118.3(5) . .
C11 C12 C14 121.8(5) . .
C13 C12 C14 120.0(5) . .
C12 C13 C8 120.5(5) . .
S1 C15 S2 117.2(4) . .
C21 C16 C17 121.2(6) . .
C21 C16 S3 115.5(5) . .
C17 C16 S3 123.3(5) . .
C16 C17 C18 118.8(6) . .
C19 C18 C17 119.8(6) . .
C18 C19 C20 122.3(6) . .
C19 C20 C21 117.4(6) . .
C19 C20 C22 122.2(6) . .
C21 C20 C22 120.4(7) . .
C16 C21 C20 120.5(6) . .
C28 C23 C24 120.8(5) . .
C28 C23 S4 119.3(4) . .
C24 C23 S4 119.9(5) . .
C25 C24 C23 118.6(6) . .
C24 C25 C26 120.4(6) . .
C25 C26 C27 121.4(5) . .
C28 C27 C26 117.6(6) . .
C28 C27 C29 121.8(6) . .
C26 C27 C29 120.7(6) . .
C27 C28 C23 121.3(6) . .
S4 C30 S3 117.0(4) . .
C32 C31 C36 120.6(5) . .
C32 C31 S5 121.1(5) . .
C36 C31 S5 118.3(4) . .
C33 C32 C31 118.9(6) . .
C34 C33 C32 120.5(6) . .
C33 C34 C35 121.8(5) . .
C34 C35 C36 118.7(6) . .
C34 C35 C37 121.5(6) . .
C36 C35 C37 119.8(6) . .
C35 C36 C31 119.4(6) . .
C43 C38 C39 120.7(5) . .
C43 C38 S6 117.3(5) . .
C39 C38 S6 121.9(5) . .
C40 C39 C38 117.2(6) . .
C41 C40 C39 122.2(6) . .
C40 C41 C42 120.0(5) . .
C41 C42 C43 119.3(6) . .
C41 C42 C44 120.3(5) . .
C43 C42 C44 120.4(6) . .
C38 C43 C42 120.5(6) . .
S5 C45 S6 114.9(3) . .
C51 C46 C47 120.8(5) . .
C51 C46 S7 118.6(4) . .
C47 C46 S7 120.6(4) . .
C48 C47 C46 118.3(6) . .
C47 C48 C49 120.6(6) . .
C50 C49 C48 122.1(6) . .
C49 C50 C51 117.2(6) . .
C49 C50 C52 122.2(5) . .
C51 C50 C52 120.6(5) . .
C46 C51 C50 120.9(5) . .
C54 C53 C58 121.2(5) . .
C54 C53 S8 122.4(4) . .
C58 C53 S8 116.4(4) . .
C53 C54 C55 119.5(6) . .
C54 C55 C56 119.1(6) . .
C57 C56 C55 121.8(5) . .
C56 C57 C58 117.9(6) . .
C56 C57 C59 121.1(5) . .
C58 C57 C59 121.0(6) . .
C53 C58 C57 120.3(5) . .
S8 C60 S7 115.4(3) . .
S2 Cu1 I1 117.32(5) 4_575 .
S2 Cu1 Cu3 136.10(5) 4_575 .
I1 Cu1 Cu3 61.70(2) . .
S2 Cu1 I3 111.67(4) 4_575 .
I1 Cu1 I3 112.04(3) . .
Cu3 Cu1 I3 107.69(3) . .
S2 Cu1 Cu2 160.19(5) 4_575 .
I1 Cu1 Cu2 59.67(2) . .
Cu3 Cu1 Cu2 62.00(3) . .
I3 Cu1 Cu2 58.23(2) . .
S2 Cu1 I2 93.05(4) 4_575 .
I1 Cu1 I2 115.47(3) . .
Cu3 Cu1 I2 57.71(2) . .
I3 Cu1 I2 105.43(3) . .
Cu2 Cu1 I2 105.90(3) . .
S2 Cu1 Cu4 134.55(5) 4_575 .
I1 Cu1 Cu4 106.68(3) . .
Cu3 Cu1 Cu4 58.23(2) . .
I3 Cu1 Cu4 57.12(2) . .
Cu2 Cu1 Cu4 57.35(3) . .
I2 Cu1 Cu4 56.28(2) . .
S3 Cu2 I3 118.45(5) . .
S3 Cu2 I1 109.05(5) . .
I3 Cu2 I1 112.69(3) . .
S3 Cu2 Cu4 135.32(5) . .
I3 Cu2 Cu4 60.20(2) . .
I1 Cu2 Cu4 111.48(3) . .
S3 Cu2 Cu1 158.75(5) . .
I3 Cu2 Cu1 60.24(2) . .
I1 Cu2 Cu1 58.40(2) . .
Cu4 Cu2 Cu1 64.51(3) . .
S3 Cu2 Cu3 134.15(5) . .
I3 Cu2 Cu3 105.84(3) . .
I1 Cu2 Cu3 59.73(2) . .
Cu4 Cu2 Cu3 59.30(3) . .
Cu1 Cu2 Cu3 57.66(3) . .
S3 Cu2 I4 92.39(4) . .
I3 Cu2 I4 113.50(3) . .
I1 Cu2 I4 108.87(3) . .
Cu4 Cu2 I4 57.25(2) . .
Cu1 Cu2 I4 107.67(3) . .
Cu3 Cu2 I4 57.57(2) . .
S1 Cu3 I2 105.97(4) . .
S1 Cu3 Cu1 136.66(5) . .
I2 Cu3 Cu1 64.04(2) . .
S1 Cu3 I4 109.64(4) . .
I2 Cu3 I4 110.38(3) . .
Cu1 Cu3 I4 113.30(3) . .
S1 Cu3 Cu4 149.46(5) . .
I2 Cu3 Cu4 60.43(2) . .
Cu1 Cu3 Cu4 65.45(3) . .
I4 Cu3 Cu4 58.47(2) . .
S1 Cu3 I1 100.49(4) . .
I2 Cu3 I1 118.63(3) . .
Cu1 Cu3 I1 58.81(2) . .
I4 Cu3 I1 110.90(3) . .
Cu4 Cu3 I1 110.03(3) . .
S1 Cu3 Cu2 144.32(4) . .
I2 Cu3 Cu2 109.44(3) . .
Cu1 Cu3 Cu2 60.35(3) . .
I4 Cu3 Cu2 61.45(2) . .
Cu4 Cu3 Cu2 59.11(3) . .
I1 Cu3 Cu2 58.25(2) . .
S4 Cu4 I4 108.63(4) 4_575 .
S4 Cu4 I3 100.38(4) 4_575 .
I4 Cu4 I3 117.33(3) . .
S4 Cu4 I2 110.92(4) 4_575 .
I4 Cu4 I2 110.09(3) . .
I3 Cu4 I2 109.08(3) . .
S4 Cu4 Cu2 138.53(5) 4_575 .
I4 Cu4 Cu2 62.91(2) . .
I3 Cu4 Cu2 58.68(2) . .
I2 Cu4 Cu2 109.85(3) . .
S4 Cu4 Cu3 153.12(5) 4_575 .
I4 Cu4 Cu3 60.12(2) . .
I3 Cu4 Cu3 106.44(3) . .
I2 Cu4 Cu3 58.44(2) . .
Cu2 Cu4 Cu3 61.59(2) . .
S4 Cu4 Cu1 143.89(4) 4_575 .
I4 Cu4 Cu1 107.10(3) . .
I3 Cu4 Cu1 57.58(2) . .
I2 Cu4 Cu1 60.08(2) . .
Cu2 Cu4 Cu1 58.14(2) . .
Cu3 Cu4 Cu1 56.32(2) . .
S6 Cu5 I6 118.56(5) 4_565 .
S6 Cu5 I5 108.90(5) 4_565 .
I6 Cu5 I5 113.30(3) . .
S6 Cu5 Cu6 158.56(5) 4_565 .
I6 Cu5 Cu6 60.49(2) . .
I5 Cu5 Cu6 58.42(2) . .
S6 Cu5 Cu7 136.47(5) 4_565 .
I6 Cu5 Cu7 60.02(2) . .
I5 Cu5 Cu7 110.28(3) . .
Cu6 Cu5 Cu7 63.67(3) . .
S6 Cu5 I7 93.16(4) 4_565 .
I6 Cu5 I7 113.07(3) . .
I5 Cu5 I7 107.82(3) . .
Cu6 Cu5 I7 106.97(3) . .
Cu7 Cu5 I7 57.20(2) . .
S6 Cu5 Cu8 134.16(5) 4_565 .
I6 Cu5 Cu8 105.77(3) . .
I5 Cu5 Cu8 59.05(2) . .
Cu6 Cu5 Cu8 57.43(3) . .
Cu7 Cu5 Cu8 58.72(3) . .
I7 Cu5 Cu8 57.12(2) . .
S7 Cu6 I5 116.27(4) . .
S7 Cu6 Cu8 134.88(5) . .
I5 Cu6 Cu8 61.51(2) . .
S7 Cu6 I6 112.47(4) . .
I5 Cu6 I6 112.69(3) . .
Cu8 Cu6 I6 108.28(3) . .
S7 Cu6 Cu5 160.04(5) . .
I5 Cu6 Cu5 60.07(2) . .
Cu8 Cu6 Cu5 62.92(3) . .
I6 Cu6 Cu5 58.16(2) . .
S7 Cu6 I8 92.39(4) . .
I5 Cu6 I8 114.98(3) . .
Cu8 Cu6 I8 57.69(2) . .
I6 Cu6 I8 106.07(3) . .
Cu5 Cu6 I8 106.98(3) . .
S7 Cu6 Cu7 134.51(4) . .
I5 Cu6 Cu7 107.35(3) . .
Cu8 Cu6 Cu7 58.66(3) . .
I6 Cu6 Cu7 57.50(2) . .
Cu5 Cu6 Cu7 58.40(3) . .
I8 Cu6 Cu7 56.38(2) . .
S5 Cu7 I7 109.38(4) . .
S5 Cu7 I6 100.43(4) . .
I7 Cu7 I6 116.09(3) . .
S5 Cu7 I8 110.23(4) . .
I7 Cu7 I8 110.25(3) . .
I6 Cu7 I8 110.01(3) . .
S5 Cu7 Cu8 152.65(5) . .
I7 Cu7 Cu8 59.82(2) . .
I6 Cu7 Cu8 106.85(3) . .
I8 Cu7 Cu8 58.52(2) . .
S5 Cu7 Cu5 138.85(5) . .
I7 Cu7 Cu5 62.37(2) . .
I6 Cu7 Cu5 58.13(2) . .
I8 Cu7 Cu5 110.20(3) . .
Cu8 Cu7 Cu5 61.98(3) . .
S5 Cu7 Cu6 143.71(4) . .
I7 Cu7 Cu6 106.50(3) . .
I6 Cu7 Cu6 57.89(2) . .
I8 Cu7 Cu6 60.59(2) . .
Cu8 Cu7 Cu6 56.62(3) . .
Cu5 Cu7 Cu6 57.93(2) . .
S8 Cu8 I8 105.75(4) 4_565 .
S8 Cu8 Cu6 137.90(5) 4_565 .
I8 Cu8 Cu6 64.11(2) . .
S8 Cu8 I7 109.49(4) 4_565 .
I8 Cu8 I7 110.73(3) . .
Cu6 Cu8 I7 112.23(3) . .
S8 Cu8 I5 101.20(4) 4_565 .
I8 Cu8 I5 118.46(3) . .
Cu6 Cu8 I5 58.88(2) . .
I7 Cu8 I5 110.42(3) . .
S8 Cu8 Cu7 148.73(5) 4_565 .
I8 Cu8 Cu7 60.19(2) . .
Cu6 Cu8 Cu7 64.73(3) . .
I7 Cu8 Cu7 58.70(2) . .
I5 Cu8 Cu7 110.05(3) . .
S8 Cu8 Cu5 144.67(4) 4_565 .
I8 Cu8 Cu5 109.38(3) . .
Cu6 Cu8 Cu5 59.65(3) . .
I7 Cu8 Cu5 61.03(2) . .
I5 Cu8 Cu5 58.19(2) . .
Cu7 Cu8 Cu5 59.31(3) . .
Cu1 I1 Cu2 61.93(2) . .
Cu1 I1 Cu3 59.49(2) . .
Cu2 I1 Cu3 62.02(2) . .
Cu3 I2 Cu4 61.13(2) . .
Cu3 I2 Cu1 58.25(2) . .
Cu4 I2 Cu1 63.64(2) . .
Cu2 I3 Cu4 61.12(2) . .
Cu2 I3 Cu1 61.53(2) . .
Cu4 I3 Cu1 65.30(2) . .
Cu4 I4 Cu3 61.41(2) . .
Cu4 I4 Cu2 59.84(2) . .
Cu3 I4 Cu2 60.97(2) . .
Cu6 I5 Cu5 61.51(2) . .
Cu6 I5 Cu8 59.61(2) . .
Cu5 I5 Cu8 62.77(2) . .
Cu5 I6 Cu7 61.85(2) . .
Cu5 I6 Cu6 61.35(2) . .
Cu7 I6 Cu6 64.61(2) . .
Cu7 I7 Cu8 61.48(2) . .
Cu7 I7 Cu5 60.43(2) . .
Cu8 I7 Cu5 61.85(2) . .
Cu8 I8 Cu7 61.29(2) . .
Cu8 I8 Cu6 58.20(2) . .
Cu7 I8 Cu6 63.03(2) . .
C1 S1 C15 104.9(2) . .
C1 S1 Cu3 107.91(18) . .
C15 S1 Cu3 100.2(2) . .
C8 S2 C15 102.5(2) . .
C8 S2 Cu1 114.46(19) . 4_475
C15 S2 Cu1 97.9(2) . 4_475
C16 S3 C30 102.3(2) . .
C16 S3 Cu2 113.53(19) . .
C30 S3 Cu2 100.37(19) . .
C23 S4 C30 103.9(2) . .
C23 S4 Cu4 110.8(2) . 4_475
C30 S4 Cu4 97.74(19) . 4_475
C31 S5 C45 104.1(2) . .
C31 S5 Cu7 110.17(19) . .
C45 S5 Cu7 98.38(18) . .
C38 S6 C45 103.7(3) . .
C38 S6 Cu5 116.34(18) . 4_465
C45 S6 Cu5 98.65(18) . 4_465
C46 S7 C60 102.1(2) . .
C46 S7 Cu6 114.84(18) . .
C60 S7 Cu6 97.13(18) . .
C53 S8 C60 104.4(2) . .
C53 S8 Cu8 107.90(18) . 4_465
C60 S8 Cu8 99.06(19) . 4_465

loop_
_geom_bond_atom_site_label_1
_geom_bond_atom_site_label_2
_geom_bond_distance
_geom_bond_site_symmetry_2
C1 C6 1.384(7) .
C1 C2 1.391(8) .
C1 S1 1.774(5) .
C2 C3 1.375(8) .
C3 C4 1.379(9) .
C4 C5 1.376(8) .
C5 C6 1.389(7) .
C5 C7 1.511(8) .
C8 C9 1.373(8) .
C8 C13 1.394(8) .
C8 S2 1.776(5) .
C9 C10 1.388(7) .
C10 C11 1.370(9) .
C11 C12 1.368(8) .
C12 C13 1.385(7) .
C12 C14 1.510(8) .
C15 S1 1.794(5) .
C15 S2 1.805(5) .
C16 C21 1.370(8) .
C16 C17 1.381(8) .
C16 S3 1.801(6) .
C17 C18 1.384(8) .
C18 C19 1.366(9) .
C19 C20 1.385(10) .
C20 C21 1.394(8) .
C20 C22 1.487(10) .
C23 C28 1.387(8) .
C23 C24 1.391(8) .
C23 S4 1.775(5) .
C24 C25 1.375(8) .
C25 C26 1.393(9) .
C26 C27 1.396(9) .
C27 C28 1.378(8) .
C27 C29 1.492(9) .
C30 S4 1.800(5) .
C30 S3 1.807(5) .
C31 C32 1.383(8) .
C31 C36 1.392(8) .
C31 S5 1.780(6) .
C32 C33 1.367(8) .
C33 C34 1.362(9) .
C34 C35 1.369(9) .
C35 C36 1.385(7) .
C35 C37 1.521(9) .
C38 C43 1.372(8) .
C38 C39 1.398(8) .
C38 S6 1.781(5) .
C39 C40 1.386(8) .
C40 C41 1.362(9) .
C41 C42 1.375(9) .
C42 C43 1.381(8) .
C42 C44 1.519(9) .
C45 S5 1.818(5) .
C45 S6 1.828(5) .
C46 C51 1.379(8) .
C46 C47 1.409(8) .
C46 S7 1.778(5) .
C47 C48 1.367(8) .
C48 C49 1.390(9) .
C49 C50 1.381(8) .
C50 C51 1.404(7) .
C50 C52 1.495(8) .
C53 C54 1.373(8) .
C53 C58 1.382(8) .
C53 S8 1.780(5) .
C54 C55 1.384(7) .
C55 C56 1.392(8) .
C56 C57 1.383(8) .
C57 C58 1.394(7) .
C57 C59 1.481(8) .
C60 S8 1.804(5) .
C60 S7 1.830(5) .
Cu1 S2 2.3096(16) 4_575
Cu1 I1 2.6192(7) .
Cu1 Cu3 2.6380(9) .
Cu1 I3 2.6794(9) .
Cu1 Cu2 2.7134(10) .
Cu1 I2 2.7892(8) .
Cu1 Cu4 2.8835(10) .
Cu2 S3 2.3165(16) .
Cu2 I3 2.6242(7) .
Cu2 I1 2.6544(9) .
Cu2 Cu4 2.6897(10) .
Cu2 Cu3 2.7567(10) .
Cu2 I4 2.7695(8) .
Cu3 S1 2.3098(15) .
Cu3 I2 2.6226(7) .
Cu3 I4 2.6612(8) .
Cu3 Cu4 2.6952(10) .
Cu3 I1 2.6961(7) .
Cu4 S4 2.3195(15) 4_575
Cu4 I4 2.6162(7) .
Cu4 I3 2.6656(7) .
Cu4 I2 2.6768(8) .
Cu5 S6 2.3183(15) 4_565
Cu5 I6 2.6170(7) .
Cu5 I5 2.6657(9) .
Cu5 Cu6 2.7035(10) .
Cu5 Cu7 2.7170(10) .
Cu5 I7 2.7675(8) .
Cu5 Cu8 2.7892(10) .
Cu6 S7 2.3162(15) .
Cu6 I5 2.6204(7) .
Cu6 Cu8 2.6401(10) .
Cu6 I6 2.6808(9) .
Cu6 I8 2.7946(8) .
Cu6 Cu7 2.8592(10) .
Cu7 S5 2.3143(16) .
Cu7 I7 2.6258(7) .
Cu7 I6 2.6692(8) .
Cu7 I8 2.6716(9) .
Cu7 Cu8 2.7003(10) .
Cu8 S8 2.3097(15) 4_565
Cu8 I8 2.6256(7) .
Cu8 I7 2.6566(8) .
Cu8 I5 2.6901(8) .
S2 Cu1 2.3095(16) 4_475
S4 Cu4 2.3194(15) 4_475
S6 Cu5 2.3183(15) 4_465
S8 Cu8 2.3097(15) 4_465
